data_7237619
loop_
_publ_author_name
'Zeng, Min'
'Zhan, Chuanlang'
'Yao, Jiannian'

_publ_section_title
;
 Novel bimetallic lanthanide metal--organic frameworks (Ln-MOFs) for
 colour-tuning through energy-transfer between visible and near-infrared
 emitting Ln3+ ions
;
_journal_issue 9
_journal_name_full 'Journal of Materials Chemistry C'
_journal_page_first 2751
_journal_paper_doi 10.1039/C8TC06445H
_journal_volume 7
_journal_year 2019
_chemical_formula_moiety '0.25(C56 H28 N8 Nd4 O32)'
_chemical_formula_sum 'C14 H7 N2 Nd O8'
_chemical_formula_weight 475.46
_space_group_crystal_system orthorhombic
_space_group_IT_number 60
_space_group_name_Hall '-P 2n 2ab'
_space_group_name_H-M_alt 'P b c n'
_atom_sites_solution_hydrogens mixed
_atom_sites_solution_primary dual
_audit_creation_date 2018-01-09
_audit_creation_method
;
Olex2 1.2
(compiled 2017.08.10 svn.r3458 for OlexSys, GUI svn.r5381)
;
_audit_update_record
;
2018-12-21 deposited with the CCDC.
2019-02-04 downloaded from the CCDC.
;
_cell_angle_alpha 90
_cell_angle_beta 90
_cell_angle_gamma 90
_cell_formula_units_Z 4
_cell_length_a 9.973(4)
_cell_length_b 8.757(4)
_cell_length_c 15.809(6)
_cell_measurement_reflns_used 4574
_cell_measurement_temperature 173(2)
_cell_measurement_theta_max 27.4807
_cell_measurement_theta_min 1.2880
_cell_volume 1380.7(10)
_computing_cell_refinement 'CrystalClear (Rigaku Inc., 2007)'
_computing_data_collection 'CrystalClear (Rigaku Inc., 2007)'
_computing_data_reduction 'CrystalClear (Rigaku Inc., 2007)'
_computing_molecular_graphics 'Olex2 (Dolomanov et al., 2009)'
_computing_publication_material 'CIFTAB (Sheldrick, 2013)'
_computing_structure_refinement 'ShelXL (Sheldrick, 2015)'
_computing_structure_solution 'ShelXT (Sheldrick, 2015)'
_diffrn_ambient_temperature 173.15
_diffrn_measured_fraction_theta_full 0.976
_diffrn_measured_fraction_theta_max 0.975
_diffrn_measurement_device_type 'MM007-HF CCD(Saturn 724+)'
_diffrn_measurement_method '\w scans at fixed \c = 45\%'
_diffrn_radiation_monochromator Confocal
_diffrn_radiation_type MoK\a
_diffrn_radiation_wavelength 0.71073
_diffrn_reflns_av_R_equivalents 0.0486
_diffrn_reflns_av_unetI/netI 0.0346
_diffrn_reflns_Laue_measured_fraction_full 0.976
_diffrn_reflns_Laue_measured_fraction_max 0.975
_diffrn_reflns_limit_h_max 12
_diffrn_reflns_limit_h_min -12
_diffrn_reflns_limit_k_max 11
_diffrn_reflns_limit_k_min -11
_diffrn_reflns_limit_l_max 20
_diffrn_reflns_limit_l_min -20
_diffrn_reflns_number 5346
_diffrn_reflns_point_group_measured_fraction_full 0.976
_diffrn_reflns_point_group_measured_fraction_max 0.975
_diffrn_reflns_theta_full 25.242
_diffrn_reflns_theta_max 27.497
_diffrn_reflns_theta_min 3.289
_diffrn_source 'Rotating Anode'
_exptl_absorpt_coefficient_mu 3.814
_exptl_absorpt_correction_T_max 1.00000
_exptl_absorpt_correction_T_min 0.56743
_exptl_absorpt_correction_type multi-scan
_exptl_absorpt_process_details 'CrystalClear (Rigaku Inc., 2007)'
_exptl_crystal_colour colorless
_exptl_crystal_density_diffrn 2.287
_exptl_crystal_description block
_exptl_crystal_F_000 916
_exptl_crystal_size_max 0.386
_exptl_crystal_size_mid 0.183
_exptl_crystal_size_min 0.136
_refine_diff_density_max 0.803
_refine_diff_density_min -0.948
_refine_diff_density_rms 0.191
_refine_ls_extinction_method none
_refine_ls_goodness_of_fit_ref 1.156
_refine_ls_hydrogen_treatment constr
_refine_ls_matrix_type full
_refine_ls_number_parameters 114
_refine_ls_number_reflns 1549
_refine_ls_number_restraints 0
_refine_ls_restrained_S_all 1.156
_refine_ls_R_factor_all 0.0321
_refine_ls_R_factor_gt 0.0314
_refine_ls_shift/su_max 0.001
_refine_ls_shift/su_mean 0.000
_refine_ls_structure_factor_coef Fsqd
_refine_ls_weighting_details 'w=1/[\s^2^(Fo^2^)+(0.0579P)^2^+1.4610P] where P=(Fo^2^+2Fc^2^)/3'
_refine_ls_weighting_scheme calc
_refine_ls_wR_factor_gt 0.0916
_refine_ls_wR_factor_ref 0.0925
_reflns_Friedel_coverage 0.000
_reflns_number_gt 1503
_reflns_number_total 1549
_reflns_threshold_expression 'I > 2\s(I)'
_cod_data_source_file c8tc06445h2.cif
_cod_data_source_block a
_cod_original_cell_volume 1380.6(10)
_cod_database_code 7237619
_shelx_shelxl_version_number 2016/6
_shelx_space_group_comment
;
The symmetry employed for this shelxl refinement is uniquely defined
by the following loop, which should always be used as a source of
symmetry information in preference to the above space-group names.
They are only intended as comments.
;
_shelx_estimated_absorpt_t_max 0.625
_shelx_estimated_absorpt_t_min 0.321
_olex2_refinement_description
;
1. Fixed Uiso
 At 1.2 times of:
  All C(H) groups
 At 1.5 times of:
  All O(H) groups
2. Others
 Fixed Sof: H3(0.5)
3.a Riding coordinates:
 O3(H3)
3.b Aromatic/amide H refined with riding coordinates:
 C2(H2), C3(H3A), C5(H5)
;
_olex2_submission_special_instructions 'No special instructions were received'

loop_
_space_group_symop_operation_xyz
'x, y, z'
'-x+1/2, -y+1/2, z+1/2'
'-x, y, -z+1/2'
'x+1/2, -y+1/2, -z'
'-x, -y, -z'
'x-1/2, y-1/2, -z-1/2'
'x, -y, z-1/2'
'-x-1/2, y-1/2, z'

loop_
_atom_site_label
_atom_site_type_symbol
_atom_site_fract_x
_atom_site_fract_y
_atom_site_fract_z
_atom_site_U_iso_or_equiv
_atom_site_adp_type
_atom_site_occupancy
_atom_site_site_symmetry_order
_atom_site_calc_flag
_atom_site_refinement_flags_posn
_atom_site_refinement_flags_adp
_atom_site_refinement_flags_occupancy
Nd1 Nd 0.500000 0.59006(2) 0.250000 0.00861(16) Uani 1 2 d S T P
N1 N 0.0717(2) 0.2386(2) 0.38669(13) 0.0115(4) Uani 1 1 d . . .
O1 O 0.2799(2) 0.4925(2) 0.27240(14) 0.0187(4) Uani 1 1 d . . .
C1 C 0.1526(3) 0.3587(3) 0.37443(16) 0.0133(5) Uani 1 1 d . . .
C2 C 0.1965(3) 0.4505(3) 0.44071(17) 0.0190(6) Uani 1 1 d . . .
H2 H 0.250256 0.535104 0.430024 0.023 Uiso 1 1 calc R . .
O2 O 0.1495(2) 0.3026(2) 0.22748(14) 0.0146(4) Uani 1 1 d . . .
O3 O 0.0279(3) 0.3435(3) 0.67611(16) 0.0263(5) Uani 1 1 d . . .
H3 H 0.017935 0.351439 0.728054 0.039 Uiso 0.5 1 d R . .
C3 C 0.1592(3) 0.4146(3) 0.52306(18) 0.0190(6) Uani 1 1 d . . .
H3A H 0.187694 0.475902 0.569259 0.023 Uiso 1 1 calc R . .
C4 C 0.0793(3) 0.2868(3) 0.53613(16) 0.0137(5) Uani 1 1 d . . .
O4 O 0.0238(3) 0.0980(3) 0.6369(2) 0.0216(6) Uani 1 1 d . . .
C5 C 0.0356(3) 0.2042(3) 0.46598(18) 0.0127(5) Uani 1 1 d . . .
H5 H -0.022525 0.119719 0.474841 0.015 Uiso 1 1 calc R . .
C6 C 0.1973(3) 0.3877(3) 0.28368(16) 0.0127(5) Uani 1 1 d . . .
C7 C 0.0404(3) 0.2360(3) 0.62276(18) 0.0164(5) Uani 1 1 d . . .

loop_
_atom_site_aniso_label
_atom_site_aniso_U_11
_atom_site_aniso_U_22
_atom_site_aniso_U_33
_atom_site_aniso_U_23
_atom_site_aniso_U_13
_atom_site_aniso_U_12
Nd1 0.0113(2) 0.0061(2) 0.0084(2) 0.000 0.00033(5) 0.000
N1 0.0135(10) 0.0096(9) 0.0115(10) 0.0001(7) -0.0009(8) -0.0002(7)
O1 0.0188(11) 0.0204(10) 0.0169(9) 0.0018(9) 0.0038(10) -0.0098(8)
C1 0.0147(12) 0.0115(11) 0.0138(12) 0.0014(9) -0.0012(10) -0.0007(9)
C2 0.0242(14) 0.0168(12) 0.0160(13) 0.0001(10) 0.0008(11) -0.0105(11)
O2 0.0178(10) 0.0141(10) 0.0120(8) -0.0005(8) 0.0008(9) -0.0044(8)
O3 0.0506(13) 0.0179(12) 0.0103(11) -0.0008(9) 0.0060(11) 0.0011(11)
C3 0.0251(15) 0.0174(13) 0.0147(14) -0.0011(9) -0.0003(12) -0.0063(10)
C4 0.0166(12) 0.0138(11) 0.0108(12) 0.0021(9) 0.0010(10) 0.0024(9)
O4 0.0332(11) 0.0157(13) 0.0159(14) 0.0059(8) -0.0009(12) -0.0049(8)
C5 0.0165(12) 0.0081(11) 0.0135(13) 0.0011(9) 0.0021(12) 0.0011(10)
C6 0.0142(12) 0.0110(11) 0.0129(14) 0.0013(10) 0.0013(10) -0.0007(9)
C7 0.0180(14) 0.0182(13) 0.0130(13) 0.0012(10) -0.0003(12) -0.0006(11)

loop_
_atom_type_symbol
_atom_type_description
_atom_type_scat_dispersion_real
_atom_type_scat_dispersion_imag
_atom_type_scat_source
C C 0.0033 0.0016 'International Tables Vol C Tables 4.2.6.8 and 6.1.1.4'
H H 0.0000 0.0000 'International Tables Vol C Tables 4.2.6.8 and 6.1.1.4'
N N 0.0061 0.0033 'International Tables Vol C Tables 4.2.6.8 and 6.1.1.4'
Nd Nd -0.1943 3.0179 'International Tables Vol C Tables 4.2.6.8 and 6.1.1.4'
O O 0.0106 0.0060 'International Tables Vol C Tables 4.2.6.8 and 6.1.1.4'

loop_
_geom_angle_atom_site_label_1
_geom_angle_atom_site_label_2
_geom_angle_atom_site_label_3
_geom_angle
_geom_angle_site_symmetry_1
_geom_angle_site_symmetry_3
N1 Nd1 N1 120.50(9) 8_665 6_666
O1 Nd1 N1 123.50(7) . 6_666
O1 Nd1 N1 78.70(7) . 8_665
O1 Nd1 N1 78.70(7) 3_655 6_666
O1 Nd1 N1 123.50(7) 3_655 8_665
O1 Nd1 O1 137.96(11) 3_655 .
O1 Nd1 O2 145.57(7) 3_655 8_665
O1 Nd1 O2 74.27(8) 3_655 6_666
O1 Nd1 O2 145.57(7) . 6_666
O1 Nd1 O2 74.27(8) . 8_665
O1 Nd1 O4 74.87(9) . 4_556
O1 Nd1 O4 74.87(9) 3_655 2_554
O1 Nd1 O4 77.14(9) . 2_554
O1 Nd1 O4 77.14(9) 3_655 4_556
O2 Nd1 N1 70.37(7) 8_665 6_666
O2 Nd1 N1 64.53(7) 6_666 6_666
O2 Nd1 N1 70.37(7) 6_666 8_665
O2 Nd1 N1 64.53(7) 8_665 8_665
O2 Nd1 O2 78.97(10) 6_666 8_665
O2 Nd1 O4 110.61(9) 8_665 2_554
O2 Nd1 O4 133.52(9) 8_665 4_556
O2 Nd1 O4 133.52(9) 6_666 2_554
O2 Nd1 O4 110.61(9) 6_666 4_556
O4 Nd1 N1 75.97(9) 2_554 6_666
O4 Nd1 N1 155.71(9) 2_554 8_665
O4 Nd1 N1 155.71(9) 4_556 6_666
O4 Nd1 N1 75.97(9) 4_556 8_665
O4 Nd1 O4 95.22(15) 2_554 4_556
C1 N1 Nd1 115.76(16) . 6_556
C5 N1 Nd1 125.91(17) . 6_556
C5 N1 C1 118.3(2) . .
C6 O1 Nd1 153.5(2) . .
N1 C1 C2 122.3(2) . .
N1 C1 C6 116.3(2) . .
C2 C1 C6 121.4(2) . .
C1 C2 H2 120.3 . .
C3 C2 C1 119.4(2) . .
C3 C2 H2 120.3 . .
C6 O2 Nd1 126.10(18) . 6_556
C7 O3 H3 137.0 . .
C2 C3 H3A 120.8 . .
C4 C3 C2 118.4(2) . .
C4 C3 H3A 120.8 . .
C3 C4 C5 118.6(2) . .
C3 C4 C7 121.8(2) . .
C5 C4 C7 119.6(2) . .
C7 O4 Nd1 143.3(3) . 2
N1 C5 C4 122.9(2) . .
N1 C5 H5 118.5 . .
C4 C5 H5 118.5 . .
O1 C6 C1 116.8(2) . .
O1 C6 O2 126.0(3) . .
O2 C6 C1 117.2(2) . .
O3 C7 C4 114.5(2) . .
O4 C7 O3 126.1(3) . .
O4 C7 C4 119.4(3) . .

loop_
_geom_bond_atom_site_label_1
_geom_bond_atom_site_label_2
_geom_bond_distance
_geom_bond_site_symmetry_2
Nd1 N1 2.622(2) 8_665
Nd1 N1 2.622(2) 6_666
Nd1 O1 2.382(2) 3_655
Nd1 O1 2.382(2) .
Nd1 O2 2.411(2) 6_666
Nd1 O2 2.411(2) 8_665
Nd1 O4 2.442(3) 2_554
Nd1 O4 2.442(3) 4_556
N1 C1 1.339(3) .
N1 C5 1.339(4) .
O1 C6 1.246(3) .
C1 C2 1.391(4) .
C1 C6 1.523(3) .
C2 H2 0.9300 .
C2 C3 1.390(4) .
O2 C6 1.254(4) .
O3 H3 0.8300 .
O3 C7 1.270(4) .
C3 H3A 0.9500 .
C3 C4 1.389(4) .
C4 C5 1.394(4) .
C4 C7 1.492(4) .
O4 C7 1.240(4) .
C5 H5 0.9500 .

loop_
_geom_hbond_atom_site_label_D
_geom_hbond_atom_site_label_H
_geom_hbond_atom_site_label_A
_geom_hbond_distance_DH
_geom_hbond_distance_HA
_geom_hbond_distance_DA
_geom_hbond_angle_DHA
_geom_hbond_site_symmetry_A
O3 H3 O3 0.83 1.58 2.401(5) 167.7 3_556

loop_
_geom_torsion_atom_site_label_1
_geom_torsion_atom_site_label_2
_geom_torsion_atom_site_label_3
_geom_torsion_atom_site_label_4
_geom_torsion
_geom_torsion_site_symmetry_1
Nd1 N1 C1 C2 178.5(2) 6_556
Nd1 N1 C1 C6 -2.9(3) 6_556
Nd1 N1 C5 C4 178.87(19) 6_556
Nd1 O1 C6 C1 99.5(4) .
Nd1 O1 C6 O2 -79.1(5) .
Nd1 O2 C6 O1 176.0(2) 6_556
Nd1 O2 C6 C1 -2.6(3) 6_556
Nd1 O4 C7 O3 -13.6(7) 2
Nd1 O4 C7 C4 166.0(3) 2
N1 C1 C2 C3 2.1(4) .
N1 C1 C6 O1 -175.1(2) .
N1 C1 C6 O2 3.6(4) .
C1 N1 C5 C4 -0.6(4) .
C1 C2 C3 C4 0.3(4) .
C2 C1 C6 O1 3.5(4) .
C2 C1 C6 O2 -177.8(3) .
C2 C3 C4 C5 -2.6(4) .
C2 C3 C4 C7 177.0(3) .
C3 C4 C5 N1 2.9(4) .
C3 C4 C7 O3 31.5(4) .
C3 C4 C7 O4 -148.2(3) .
C5 N1 C1 C2 -1.9(4) .
C5 N1 C1 C6 176.6(2) .
C5 C4 C7 O3 -148.9(3) .
C5 C4 C7 O4 31.4(4) .
C6 C1 C2 C3 -176.4(3) .
C7 C4 C5 N1 -176.7(3) .
